data_1536804
loop_
_publ_author_name
'Yang, W.'
'Lu, C.'
'Zhang, Q.'
'Zhan, X.'
'Yu, Y.'
'Liu, J.'

_publ_section_title
;
 A new member of giant polyoxomolybdate containing bridging hydroxylamine
 moieties: synthesis and crystal structure of (N H4)4 Na2 (Mo36(VI) O108
 (N H2 O H)2 (O H)6 (H2 O)12).35H2 O
;
_journal_name_full 'Journal of Cluster Science'
_journal_page_first 391
_journal_page_last 403
_journal_volume 14
_journal_year 2003
_chemical_formula_sum 'H122 Mo36 N6 Na2 O163'
_chemical_name_systematic
;
(N H4)4 Na2 (Mo36 O108 (N H2 O H)2 (O H)6 (H2 O)12) (H2 O)35
;
_space_group_IT_number 14
_symmetry_space_group_name_Hall '-P 2yn'
_symmetry_space_group_name_H-M 'P 1 21/n 1'
_cell_angle_alpha 90
_cell_angle_beta 99.58
_cell_angle_gamma 90
_cell_formula_units_Z 2
_cell_length_a 16.7886
_cell_length_b 18.4309
_cell_length_c 24.4995
_cell_volume 7475.135
_citation_journal_id_ASTM JCSCEB
_cod_data_source_file Yang_JCSCEB_2003_1059.cif
_cod_data_source_block H122Mo36N6Na2O163
_cod_original_sg_symbol_Hall '-P 2ybc (x-z,y,z)'
_cod_database_code 1536804

loop_
_symmetry_equiv_pos_as_xyz
x,y,z
-x+1/2,y+1/2,-z+1/2
-x,-y,-z
x-1/2,-y-1/2,z-1/2

loop_
_atom_site_label
_atom_site_type_symbol
_atom_site_fract_x
_atom_site_fract_y
_atom_site_fract_z
_atom_site_occupancy
_atom_site_U_iso_or_equiv
O28 O-2 0.8658 -0.0238 0.4806 1 0.0
O52 O-2 0.9177 -0.2126 0.6473 1 0.0
O76 O-2 0.747 -0.329 0.0767 1 0.0
O58 O-2 0.7374 0.0568 0.5046 1 0.0
O39 O-2 0.7649 -0.2719 0.7057 1 0.0
O82 O-2 0.845 -0.377 -0.108 0.5 0.0
O25 O-2 0.5272 -0.386 0.3402 1 0.0
O81 O-2 0.893 -0.421 0.107 0.5 0.0
O47 O-2 0.5386 -0.4542 0.6869 1 0.0
O60 O-2 0.6647 -0.6755 0.6381 1 0.0
O34 O-2 0.688 -0.7199 0.5179 1 0.0
O32 O-2 0.8394 -0.7046 0.497 1 0.0
Mo14 Mo+6 0.83528 -0.42147 0.6228 1 0.0
O15 O-2 0.9608 -0.29 0.44 1 0.0
O57 O-2 0.7134 -0.088 0.6838 1 0.0
Mo5 Mo+6 0.67424 -0.5372 0.40269 1 0.0
O9 O-2 0.7924 -0.2455 0.2863 1 0.0
O64 O-2 0.6915 -0.1693 0.4724 1 0.0
N1 N+3 0.7314 -0.0972 0.4663 1 0.0
O33 O-2 0.6901 -0.5732 0.556 1 0.0
O75 O-2 0.9152 0.2864 0.3335 1 0.0
O42 O-2 0.4773 -0.3211 0.708 1 0.0
O65 O-2 0.3808 -0.4036 0.2294 1 0.0
O16 O-2 0.755 -0.4275 0.5401 1 0.0
Mo8 Mo+6 0.82275 -0.06055 0.40786 1 0.0
Mo7 Mo+6 0.6178 -0.3945 0.284 0.25 0.0
O12 O-2 0.9187 -0.2571 0.5398 1 0.0
Mo10 Mo+6 0.7575 -0.6505 0.5202 0.5 0.0
O51 O-2 0.9008 -0.3943 0.6776 1 0.0
Na1 Na+1 0.4872 -0.4371 0.1601 1 0.0
O69 O-2 0.9801 -0.0978 -0.026 1 0.0
Mo20 Mo+6 0.54904 -0.58563 0.26154 1 0.0
Mo12 Mo+6 0.52415 -0.25674 0.66589 1 0.0
O48 O-2 0.6744 -0.5313 0.6646 1 0.0
O19 O-2 0.8443 -0.5562 0.5185 1 0.0
O56 O-2 0.6057 -0.1582 0.5323 1 0.0
O79 O-2 0.998 -0.2431 -0.0583 1 0.0
O21 O-2 0.7829 -0.5806 0.3568 1 0.0
O5 O-2 0.827 -0.3601 0.4688 1 0.0
O23 O-2 0.7175 -0.6097 0.4483 1 0.0
O29 O-2 0.9088 -0.0488 0.3806 1 0.0
Mo2 Mo+6 0.70456 -0.21623 0.34035 1 0.0
O62 O-2 0.4748 -0.586 0.2041 1 0.0
O80 O-2 0.6099 -0.355 0.127 1 0.0
O17 O-2 0.9388 -0.467 0.4664 1 0.0
Mo11 Mo+6 0.71175 -0.28774 0.64231 1 0.0
O41 O-2 0.6492 -0.312 0.5539 1 0.0
O73 O-2 0.565 -0.7591 -0.273 1 0.0
O7 O-2 0.6687 -0.352 0.4481 1 0.0
O22 O-2 0.6043 -0.5049 0.4392 1 0.0
Mo19 Mo+6 0.7197 -0.33418 0.51396 1 0.0
Mo16 Mo+6 0.65082 -0.11921 0.60483 1 0.0
O54 O-2 0.7156 -0.0538 0.575 1 0.0
Mo18 Mo+6 0.73823 -0.61087 0.64248 1 0.0
O20 O-2 0.6171 -0.5802 0.3462 1 0.0
O24 O-2 0.5692 -0.4818 0.2614 1 0.0
O61 O-2 0.7993 -0.6273 0.7039 1 0.0
O77 O-2 0.9189 0.4523 0.0724 1 0.0
O35 O-2 0.614 -0.3355 0.662 1 0.0
Mo3 Mo+6 0.87816 -0.2572 0.46202 1 0.0
O4 O-2 0.7699 -0.4724 0.4361 1 0.0
O3 O-2 0.6804 -0.4494 0.354 1 0.0
O50 O-2 0.8193 -0.5119 0.6336 1 0.0
O63 O-2 0.6331 -0.6131 0.238 1 0.0
O53 O-2 0.8531 -0.1221 0.5629 1 0.0
O27 O-2 0.7042 -0.4045 0.2438 1 0.0
O31 O-2 0.8072 -0.6545 0.5967 1 0.0
O30 O-2 0.7645 0.0115 0.3841 1 0.0
O40 O-2 0.6242 -0.2116 0.6421 1 0.0
O18 O-2 0.9067 -0.4274 0.57 1 0.0
O68 O-2 0.434 0.13 -0.0756 1 0.0
O8 O-2 0.7664 -0.1335 0.3601 1 0.0
O67 O-2 1.4683 -0.5978 -0.0132 1 0.0
O72 O-2 0.54 -0.0499 -0.242 1 0.0
Mo9 Mo+6 0.7704 -0.6644 0.5156 0.5 0.0
O13 O-2 0.8769 -0.1645 0.4474 1 0.0
O45 O-2 0.4931 -0.1744 0.6875 1 0.0
Mo13 Mo+6 0.62092 -0.44355 0.65325 1 0.0
O26 O-2 0.5634 -0.3322 0.2458 1 0.0
O55 O-2 0.5703 -0.0725 0.6152 1 0.0
O49 O-2 0.6839 -0.4265 0.7496 1 0.0
O1 O-2 0.8375 -0.3997 0.3569 1 0.0
O43 O-2 0.4688 -0.2683 0.6031 1 0.0
O46 O-2 0.5803 -0.451 0.5854 1 0.0
O71 O-2 0.78 -0.2262 0.1646 1 0.0
Mo15 Mo+6 0.85285 -0.21138 0.5859 1 0.0
O66 O-2 0.4756 0.0957 0.1251 1 0.0
O37 O-2 0.7306 -0.3955 0.6465 1 0.0
O2 O-2 0.6823 -0.3246 0.3361 1 0.0
O11 O-2 0.6387 -0.202 0.3954 1 0.0
O38 O-2 0.747 -0.1962 0.6089 1 0.0
O59 O-2 0.8593 0.0251 0.5855 1 0.0
O44 O-2 0.6114 -0.2486 0.7554 1 0.0
N3 N-3 0.7116 -0.0351 0.251 1 0.0
Mo6 Mo+6 0.5946 -0.3932 0.2981 0.75 0.0
O83 O-2 0.926 -0.338 0.018 0.5 0.0
O10 O-2 0.6415 -0.1937 0.2848 1 0.0
Mo17 Mo+6 0.79354 -0.01381 0.53439 1 0.0
O36 O-2 0.8037 -0.3132 0.5984 1 0.0
O14 O-2 0.7682 -0.2434 0.5058 1 0.0
O78 O-2 0.846 -0.444 -0.212 1 0.0
O70 O-2 1.4476 -0.6639 0.0961 1 0.0
N2 N-3 0.5307 0.2307 0.1809 1 0.0
Mo4 Mo+6 0.85931 -0.4664 0.50017 1 0.0
Mo1 Mo+6 0.7623 -0.37923 0.39223 1 0.0
O6 O-2 0.7911 -0.2731 0.3976 1 0.0
O74 O-2 0.705 -0.3191 -0.1333 1 0.0
